data_7702619
loop_
_publ_author_name
'Yamamoto, Youhei'
'Suzuki, Takayoshi'
'Kaizaki, Sumio'

_publ_section_title
;
 Syntheses, structures, magnetic, and spectroscopic properties of
 cobalt(ii), nickel(ii) and zinc(ii) complexes containing
 2-(6-methyl)pyridyl-substituted nitronyl and imino nitroxide&#x2020;
;
_journal_issue 19
_journal_name_full 'Journal of the Chemical Society, Dalton Transactions'
_journal_page_first 2943
_journal_paper_doi 10.1039/b103647p
_journal_year 2001
_chemical_formula_moiety '(Zn Cl2 (C13 H18 N3 O))'
_chemical_formula_sum 'C13 H18 Cl2 N3 O Zn'
_chemical_formula_weight 368.57
_chemical_name_common '[ZnCl~2~(IMmepy)]'
_chemical_name_systematic
;
Dichloro(2-(2-pyridyl)-4,4,5,5-tetramethylimidazoline-1-oxy)zinc(II)
;
_space_group_IT_number 14
_space_group_name_Hall '-P 2yab'
_space_group_name_H-M_alt 'P 1 21/a 1'
_symmetry_cell_setting monoclinic
_symmetry_space_group_name_H-M 'P 1 21/a 1'
_atom_sites_solution_hydrogens geom
_atom_sites_solution_primary direct
_atom_sites_solution_secondary difmap
_audit_creation_method SHELXL-97
_cell_angle_alpha 90.00
_cell_angle_beta 95.677(8)
_cell_angle_gamma 90.00
_cell_formula_units_Z 8
_cell_length_a 15.6669(14)
_cell_length_b 13.2652(18)
_cell_length_c 15.8854(18)
_cell_measurement_reflns_used 25
_cell_measurement_temperature 293(2)
_cell_measurement_theta_max 15.0
_cell_measurement_theta_min 14.7
_cell_volume 3285.2(7)
_computing_cell_refinement 'MSC/AFC Diffractometer Control'
_computing_data_collection 'MSC/AFC Diffractometer Control'
_computing_data_reduction 'teXsan Ver. 1.10'
_computing_molecular_graphics ORTEP
_computing_publication_material 'SHELXL-97 (Sheldrick, 1997)'
_computing_structure_refinement 'SHELXL-97 (Sheldrick, 1997)'
_computing_structure_solution 'SHELXS-86 (Sheldrick, 1990)'
_diffrn_ambient_temperature 296(2)
_diffrn_measured_fraction_theta_full 1.000
_diffrn_measured_fraction_theta_max 1.000
_diffrn_measurement_device_type 'Rigaku AFC5R'
_diffrn_measurement_method \w-2\q
_diffrn_radiation_monochromator graphite
_diffrn_radiation_source 'rotating anode'
_diffrn_radiation_type 'Mo K\a'
_diffrn_radiation_wavelength 0.71069
_diffrn_reflns_av_R_equivalents 0.0351
_diffrn_reflns_av_sigmaI/netI 0.1600
_diffrn_reflns_limit_h_max 22
_diffrn_reflns_limit_h_min 0
_diffrn_reflns_limit_k_max 18
_diffrn_reflns_limit_k_min 0
_diffrn_reflns_limit_l_max 22
_diffrn_reflns_limit_l_min -22
_diffrn_reflns_number 9904
_diffrn_reflns_theta_full 29.99
_diffrn_reflns_theta_max 29.99
_diffrn_reflns_theta_min 2.00
_diffrn_standards_decay_% 1.66
_diffrn_standards_interval_count 150
_diffrn_standards_number 3
_exptl_absorpt_coefficient_mu 1.819
_exptl_absorpt_correction_T_max 1.000
_exptl_absorpt_correction_T_min 0.779
_exptl_absorpt_correction_type psi-scan
_exptl_absorpt_process_details '(North, Phillips & Mathews, 1968)'
_exptl_crystal_colour orange
_exptl_crystal_density_diffrn 1.490
_exptl_crystal_density_method 'not measured'
_exptl_crystal_description prism
_exptl_crystal_F_000 1512
_exptl_crystal_size_max 0.60
_exptl_crystal_size_mid 0.20
_exptl_crystal_size_min 0.10
_refine_diff_density_max 0.361
_refine_diff_density_min -0.476
_refine_diff_density_rms 0.076
_refine_ls_extinction_method none
_refine_ls_goodness_of_fit_ref 0.912
_refine_ls_hydrogen_treatment constr
_refine_ls_matrix_type full
_refine_ls_number_parameters 371
_refine_ls_number_reflns 9577
_refine_ls_number_restraints 0
_refine_ls_restrained_S_all 0.912
_refine_ls_R_factor_all 0.2104
_refine_ls_R_factor_gt 0.0429
_refine_ls_shift/su_max 0.009
_refine_ls_shift/su_mean 0.000
_refine_ls_structure_factor_coef Fsqd
_refine_ls_weighting_details 'calc w=1/[\s^2^(Fo^2^)+(0.0417P)^2^+0.0000P] where P=(Fo^2^+2Fc^2^)/3'
_refine_ls_weighting_scheme calc
_refine_ls_wR_factor_gt 0.0924
_refine_ls_wR_factor_ref 0.1276
_reflns_number_gt 3508
_reflns_number_total 9577
_reflns_threshold_expression 'I > 2\s(I)'
_cod_data_source_file b103647p.txt
_cod_data_source_block ZnIMmepy
_cod_database_code 7702619

loop_
_symmetry_equiv_pos_as_xyz
'x, y, z'
'-x+1/2, y+1/2, -z'
'-x, -y, -z'
'x-1/2, -y-1/2, z'

loop_
_atom_site_label
_atom_site_type_symbol
_atom_site_fract_x
_atom_site_fract_y
_atom_site_fract_z
_atom_site_U_iso_or_equiv
_atom_site_adp_type
_atom_site_occupancy
_atom_site_symmetry_multiplicity
_atom_site_calc_flag
_atom_site_refinement_flags
Zn1 Zn 0.04304(3) 0.83012(4) 0.88550(3) 0.04992(15) Uani 1 1 d .
Zn2 Zn 0.13302(3) 0.26386(4) 0.49363(3) 0.04441(14) Uani 1 1 d .
Cl1 Cl 0.14109(8) 0.94298(12) 0.92573(9) 0.0787(4) Uani 1 1 d .
Cl2 Cl 0.06719(9) 0.70238(12) 0.80284(10) 0.0886(5) Uani 1 1 d .
Cl21 Cl 0.13108(8) 0.10186(9) 0.46762(9) 0.0684(4) Uani 1 1 d .
Cl22 Cl 0.20902(7) 0.31288(9) 0.61140(7) 0.0593(3) Uani 1 1 d .
O1 O -0.2395(2) 0.8150(3) 1.0279(2) 0.0842(12) Uani 1 1 d .
O21 O 0.0400(2) 0.5454(3) 0.2791(2) 0.0696(10) Uani 1 1 d .
N1 N -0.0330(2) 0.7911(2) 0.9776(2) 0.0414(8) Uani 1 1 d .
N2 N -0.1616(2) 0.7936(3) 1.0251(2) 0.0534(10) Uani 1 1 d .
N3 N -0.0721(2) 0.9015(3) 0.8403(2) 0.0464(9) Uani 1 1 d .
N21 N 0.1464(2) 0.3552(3) 0.3906(2) 0.0401(8) Uani 1 1 d .
N22 N 0.0916(2) 0.4776(3) 0.3075(2) 0.0457(9) Uani 1 1 d .
N23 N 0.01226(19) 0.3320(2) 0.47940(19) 0.0385(8) Uani 1 1 d .
C1 C -0.1105(2) 0.8231(3) 0.9637(3) 0.0415(10) Uani 1 1 d .
C2 C -0.0200(3) 0.7408(4) 1.0612(3) 0.0507(11) Uani 1 1 d .
C3 C -0.1126(3) 0.7214(4) 1.0844(3) 0.0533(11) Uani 1 1 d .
C4 C 0.0305(4) 0.8157(5) 1.1196(3) 0.093(2) Uani 1 1 d .
H4A H 0.0403 0.7875 1.1754 0.111 Uiso 1 1 calc R
H4B H -0.0015 0.8771 1.1218 0.111 Uiso 1 1 calc R
H4C H 0.0846 0.8295 1.0983 0.111 Uiso 1 1 calc R
C5 C 0.0338(4) 0.6458(4) 1.0535(4) 0.095(2) Uani 1 1 d .
H5A H 0.0397 0.6110 1.1068 0.112 Uiso 1 1 calc R
H5B H 0.0895 0.6642 1.0383 0.112 Uiso 1 1 calc R
H5C H 0.0060 0.6026 1.0108 0.112 Uiso 1 1 calc R
C6 C -0.1305(4) 0.7451(5) 1.1748(3) 0.094(2) Uani 1 1 d .
H6A H -0.1147 0.8136 1.1880 0.109 Uiso 1 1 calc R
H6B H -0.0977 0.7005 1.2131 0.109 Uiso 1 1 calc R
H6C H -0.1905 0.7360 1.1803 0.109 Uiso 1 1 calc R
C7 C -0.1477(4) 0.6172(4) 1.0589(3) 0.0827(17) Uani 1 1 d .
H7A H -0.2088 0.6168 1.0601 0.099 Uiso 1 1 calc R
H7B H -0.1223 0.5677 1.0977 0.099 Uiso 1 1 calc R
H7C H -0.1340 0.6017 1.0027 0.099 Uiso 1 1 calc R
C8 C -0.1372(3) 0.8846(3) 0.8878(3) 0.0442(10) Uani 1 1 d .
C9 C -0.2187(3) 0.9196(4) 0.8653(3) 0.0582(13) Uani 1 1 d .
H9 H -0.2632 0.9056 0.8982 0.072 Uiso 1 1 calc R
C10 C -0.2325(3) 0.9768(4) 0.7918(3) 0.0709(16) Uani 1 1 d .
H10 H -0.2868 1.0024 0.7749 0.086 Uiso 1 1 calc R
C11 C -0.1661(4) 0.9949(4) 0.7449(3) 0.0673(15) Uani 1 1 d .
H11 H -0.1749 1.0336 0.6959 0.080 Uiso 1 1 calc R
C12 C -0.0849(3) 0.9560(3) 0.7695(3) 0.0533(12) Uani 1 1 d .
C13 C -0.0099(3) 0.9723(5) 0.7201(3) 0.0798(17) Uani 1 1 d .
H13A H 0.0079 0.9089 0.6986 0.096 Uiso 1 1 calc R
H13B H 0.0364 1.0013 0.7562 0.096 Uiso 1 1 calc R
H13C H -0.0259 1.0172 0.6738 0.096 Uiso 1 1 calc R
C21 C 0.0805(2) 0.4119(3) 0.3728(2) 0.0375(9) Uani 1 1 d .
C22 C 0.2139(3) 0.3739(3) 0.3327(3) 0.0465(10) Uani 1 1 d .
C23 C 0.1754(3) 0.4569(4) 0.2718(3) 0.0505(11) Uani 1 1 d .
C24 C 0.2935(3) 0.4020(6) 0.3884(4) 0.114(3) Uani 1 1 d .
H24A H 0.3050 0.3515 0.4314 0.150 Uiso 1 1 calc R
H24B H 0.2851 0.4660 0.4145 0.150 Uiso 1 1 calc R
H24C H 0.3411 0.4063 0.3549 0.150 Uiso 1 1 calc R
C25 C 0.2282(5) 0.2736(4) 0.2911(4) 0.111(3) Uani 1 1 d .
H25A H 0.1762 0.2529 0.2586 0.135 Uiso 1 1 calc R
H25B H 0.2443 0.2241 0.3338 0.135 Uiso 1 1 calc R
H25C H 0.2730 0.2803 0.2544 0.135 Uiso 1 1 calc R
C26 C 0.2253(4) 0.5533(4) 0.2726(5) 0.122(3) Uani 1 1 d .
H26A H 0.2792 0.5413 0.2505 0.143 Uiso 1 1 calc R
H26B H 0.2353 0.5779 0.3295 0.143 Uiso 1 1 calc R
H26C H 0.1933 0.6025 0.2382 0.143 Uiso 1 1 calc R
C27 C 0.1535(4) 0.4212(5) 0.1818(3) 0.107(2) Uani 1 1 d .
H27A H 0.1319 0.4768 0.1473 0.126 Uiso 1 1 calc R
H27B H 0.1106 0.3694 0.1808 0.126 Uiso 1 1 calc R
H27C H 0.2041 0.3948 0.1602 0.126 Uiso 1 1 calc R
C28 C 0.0027(2) 0.4027(3) 0.4171(2) 0.0366(9) Uani 1 1 d .
C29 C -0.0717(2) 0.4562(3) 0.3999(3) 0.0429(10) Uani 1 1 d .
H29 H -0.0760 0.5063 0.3587 0.052 Uiso 1 1 calc R
C30 C -0.1404(3) 0.4337(3) 0.4453(3) 0.0499(11) Uani 1 1 d .
H30 H -0.1924 0.4672 0.4335 0.059 Uiso 1 1 calc R
C31 C -0.1315(3) 0.3622(3) 0.5074(3) 0.0477(11) Uani 1 1 d .
H31 H -0.1771 0.3474 0.5386 0.057 Uiso 1 1 calc R
C32 C -0.0540(3) 0.3116(3) 0.5237(3) 0.0456(10) Uani 1 1 d .
C33 C -0.0413(3) 0.2319(4) 0.5911(3) 0.0719(15) Uani 1 1 d .
H33A H -0.0923 0.2265 0.6198 0.087 Uiso 1 1 calc R
H33B H 0.0063 0.2500 0.6310 0.087 Uiso 1 1 calc R
H33C H -0.0299 0.1684 0.5656 0.087 Uiso 1 1 calc R

loop_
_atom_site_aniso_label
_atom_site_aniso_U_11
_atom_site_aniso_U_22
_atom_site_aniso_U_33
_atom_site_aniso_U_23
_atom_site_aniso_U_13
_atom_site_aniso_U_12
Zn1 0.0415(3) 0.0606(4) 0.0484(3) 0.0013(3) 0.0082(2) -0.0040(3)
Zn2 0.0429(3) 0.0472(3) 0.0427(3) 0.0048(2) 0.0021(2) 0.0072(2)
Cl1 0.0606(8) 0.0922(11) 0.0815(9) -0.0005(8) -0.0027(7) -0.0272(8)
Cl2 0.0787(9) 0.0981(12) 0.0927(11) -0.0334(9) 0.0264(8) 0.0019(8)
Cl21 0.0749(8) 0.0488(7) 0.0792(9) -0.0052(6) -0.0030(7) 0.0035(7)
Cl22 0.0616(7) 0.0651(8) 0.0486(7) -0.0040(6) -0.0070(6) 0.0074(6)
O1 0.0448(19) 0.112(3) 0.100(3) 0.009(2) 0.0285(19) 0.009(2)
O21 0.076(2) 0.065(2) 0.071(2) 0.0324(19) 0.0238(18) 0.0240(19)
N1 0.0436(19) 0.043(2) 0.0381(19) 0.0042(16) 0.0051(15) 0.0008(16)
N2 0.046(2) 0.060(3) 0.057(2) -0.001(2) 0.0160(18) -0.0015(19)
N3 0.049(2) 0.046(2) 0.044(2) -0.0018(18) -0.0020(17) -0.0054(18)
N21 0.0382(18) 0.045(2) 0.0374(18) 0.0040(16) 0.0074(15) 0.0036(16)
N22 0.050(2) 0.051(2) 0.0367(19) 0.0036(17) 0.0110(16) 0.0070(19)
N23 0.0368(17) 0.0412(19) 0.0376(18) 0.0022(16) 0.0046(14) 0.0003(16)
C1 0.042(2) 0.044(2) 0.040(2) -0.006(2) 0.0092(18) -0.002(2)
C2 0.053(3) 0.058(3) 0.041(2) 0.009(2) 0.003(2) -0.002(2)
C3 0.059(3) 0.058(3) 0.044(2) 0.005(2) 0.010(2) -0.006(2)
C4 0.088(4) 0.128(6) 0.060(3) 0.015(4) -0.013(3) -0.040(4)
C5 0.085(4) 0.092(5) 0.113(5) 0.049(4) 0.029(4) 0.030(4)
C6 0.101(4) 0.135(6) 0.049(3) -0.007(4) 0.026(3) -0.003(4)
C7 0.093(4) 0.076(4) 0.079(4) 0.015(3) 0.008(3) -0.026(3)
C8 0.041(2) 0.047(3) 0.045(2) -0.004(2) 0.0042(19) 0.002(2)
C9 0.054(3) 0.068(3) 0.051(3) -0.012(3) -0.001(2) 0.014(3)
C10 0.069(3) 0.078(4) 0.060(3) -0.011(3) -0.017(3) 0.032(3)
C11 0.097(4) 0.050(3) 0.051(3) 0.001(2) -0.017(3) 0.013(3)
C12 0.070(3) 0.047(3) 0.041(2) 0.004(2) -0.005(2) -0.005(3)
C13 0.091(4) 0.100(5) 0.046(3) 0.017(3) -0.004(3) -0.018(4)
C21 0.042(2) 0.039(2) 0.032(2) -0.0035(18) 0.0042(17) -0.0019(19)
C22 0.042(2) 0.053(3) 0.047(2) -0.002(2) 0.015(2) 0.000(2)
C23 0.048(3) 0.056(3) 0.050(3) 0.005(2) 0.020(2) 0.004(2)
C24 0.060(4) 0.182(8) 0.097(5) 0.057(5) -0.012(3) -0.049(4)
C25 0.189(7) 0.068(4) 0.089(4) 0.001(4) 0.079(5) 0.035(5)
C26 0.086(4) 0.060(4) 0.228(9) 0.040(5) 0.060(5) -0.009(3)
C27 0.117(5) 0.162(7) 0.043(3) -0.008(4) 0.014(3) 0.058(5)
C28 0.037(2) 0.044(2) 0.029(2) -0.0050(19) 0.0060(16) -0.0040(19)
C29 0.040(2) 0.043(2) 0.046(2) 0.002(2) 0.0014(19) 0.004(2)
C30 0.036(2) 0.055(3) 0.058(3) -0.001(2) 0.001(2) 0.004(2)
C31 0.036(2) 0.056(3) 0.054(3) -0.007(2) 0.0134(19) -0.006(2)
C32 0.043(2) 0.048(3) 0.046(2) 0.002(2) 0.0067(19) 0.002(2)
C33 0.061(3) 0.083(4) 0.075(3) 0.035(3) 0.019(3) 0.001(3)

loop_
_atom_type_symbol
_atom_type_description
_atom_type_scat_dispersion_real
_atom_type_scat_dispersion_imag
_atom_type_scat_source
Zn Zn 0.2839 1.4301 'International Tables Vol C Tables 4.2.6.8 and 6.1.1.4'
Cl Cl 0.1484 0.1585 'International Tables Vol C Tables 4.2.6.8 and 6.1.1.4'
C C 0.0033 0.0016 'International Tables Vol C Tables 4.2.6.8 and 6.1.1.4'
H H 0.0000 0.0000 'International Tables Vol C Tables 4.2.6.8 and 6.1.1.4'
N N 0.0061 0.0033 'International Tables Vol C Tables 4.2.6.8 and 6.1.1.4'
O O 0.0106 0.0060 'International Tables Vol C Tables 4.2.6.8 and 6.1.1.4'

loop_
_geom_angle_atom_site_label_1
_geom_angle_atom_site_label_2
_geom_angle_atom_site_label_3
_geom_angle
N1 Zn1 N3 79.44(13)
N1 Zn1 Cl1 113.92(10)
N3 Zn1 Cl1 110.16(10)
N1 Zn1 Cl2 112.30(11)
N3 Zn1 Cl2 109.65(10)
Cl1 Zn1 Cl2 122.87(6)
N21 Zn2 N23 79.76(12)
N21 Zn2 Cl21 115.30(10)
N23 Zn2 Cl21 114.13(10)
N21 Zn2 Cl22 114.18(10)
N23 Zn2 Cl22 111.73(9)
Cl21 Zn2 Cl22 116.39(5)
C1 N1 C2 110.3(3)
C1 N1 Zn1 113.7(3)
C2 N1 Zn1 135.8(3)
O1 N2 C1 126.5(4)
O1 N2 C3 124.0(4)
C1 N2 C3 109.2(3)
C12 N3 C8 120.2(4)
C12 N3 Zn1 125.7(3)
C8 N3 Zn1 114.0(3)
C21 N21 C22 111.8(3)
C21 N21 Zn2 112.0(3)
C22 N21 Zn2 136.2(3)
O21 N22 C21 126.6(3)
O21 N22 C23 123.1(3)
C21 N22 C23 110.3(3)
C32 N23 C28 119.1(3)
C32 N23 Zn2 126.7(3)
C28 N23 Zn2 114.2(2)
N1 C1 N2 112.9(4)
N1 C1 C8 120.5(4)
N2 C1 C8 126.5(4)
N1 C2 C5 109.2(4)
N1 C2 C4 105.6(4)
C5 C2 C4 109.1(4)
N1 C2 C3 103.8(3)
C5 C2 C3 114.7(4)
C4 C2 C3 113.8(4)
N2 C3 C6 109.3(4)
N2 C3 C7 105.3(4)
C6 C3 C7 110.0(4)
N2 C3 C2 100.2(3)
C6 C3 C2 116.9(4)
C7 C3 C2 114.0(4)
C2 C4 H4A 109.5
C2 C4 H4B 109.5
H4A C4 H4B 109.5
C2 C4 H4C 109.5
H4A C4 H4C 109.5
H4B C4 H4C 109.5
C2 C5 H5A 109.5
C2 C5 H5B 109.5
H5A C5 H5B 109.5
C2 C5 H5C 109.5
H5A C5 H5C 109.5
H5B C5 H5C 109.5
C3 C6 H6A 109.5
C3 C6 H6B 109.5
H6A C6 H6B 109.5
C3 C6 H6C 109.5
H6A C6 H6C 109.5
H6B C6 H6C 109.5
C3 C7 H7A 109.5
C3 C7 H7B 109.5
H7A C7 H7B 109.5
C3 C7 H7C 109.5
H7A C7 H7C 109.5
H7B C7 H7C 109.5
N3 C8 C9 122.4(4)
N3 C8 C1 112.3(3)
C9 C8 C1 125.3(4)
C8 C9 C10 117.8(5)
C8 C9 H9 121.1
C10 C9 H9 121.1
C11 C10 C9 119.5(5)
C11 C10 H10 120.3
C9 C10 H10 120.3
C10 C11 C12 120.5(5)
C10 C11 H11 119.7
C12 C11 H11 119.7
N3 C12 C11 119.6(5)
N3 C12 C13 117.5(4)
C11 C12 C13 122.9(4)
C12 C13 H13A 109.5
C12 C13 H13B 109.5
H13A C13 H13B 109.5
C12 C13 H13C 109.5
H13A C13 H13C 109.5
H13B C13 H13C 109.5
N21 C21 N22 112.1(3)
N21 C21 C28 122.1(4)
N22 C21 C28 125.7(4)
N21 C22 C24 106.0(4)
N21 C22 C25 105.6(4)
C24 C22 C25 109.0(5)
N21 C22 C23 104.3(3)
C24 C22 C23 116.1(4)
C25 C22 C23 114.8(4)
C26 C23 N22 108.4(4)
C26 C23 C27 110.1(5)
N22 C23 C27 106.7(4)
C26 C23 C22 115.6(4)
N22 C23 C22 101.2(3)
C27 C23 C22 113.9(4)
C22 C24 H24A 109.5
C22 C24 H24B 109.5
H24A C24 H24B 109.5
C22 C24 H24C 109.5
H24A C24 H24C 109.5
H24B C24 H24C 109.5
C22 C25 H25A 109.5
C22 C25 H25B 109.5
H25A C25 H25B 109.5
C22 C25 H25C 109.5
H25A C25 H25C 109.5
H25B C25 H25C 109.5
C23 C26 H26A 109.5
C23 C26 H26B 109.5
H26A C26 H26B 109.5
C23 C26 H26C 109.5
H26A C26 H26C 109.5
H26B C26 H26C 109.5
C23 C27 H27A 109.5
C23 C27 H27B 109.5
H27A C27 H27B 109.5
C23 C27 H27C 109.5
H27A C27 H27C 109.5
H27B C27 H27C 109.5
N23 C28 C29 122.2(4)
N23 C28 C21 111.6(3)
C29 C28 C21 126.2(4)
C28 C29 C30 118.3(4)
C28 C29 H29 120.8
C30 C29 H29 120.8
C31 C30 C29 119.7(4)
C31 C30 H30 120.1
C29 C30 H30 120.1
C30 C31 C32 119.7(4)
C30 C31 H31 120.1
C32 C31 H31 120.1
N23 C32 C31 120.9(4)
N23 C32 C33 117.5(4)
C31 C32 C33 121.6(4)
C32 C33 H33A 109.5
C32 C33 H33B 109.5
H33A C33 H33B 109.5
C32 C33 H33C 109.5
H33A C33 H33C 109.5
H33B C33 H33C 109.5

loop_
_geom_bond_atom_site_label_1
_geom_bond_atom_site_label_2
_geom_bond_distance
Zn1 N1 2.043(3)
Zn1 N3 2.100(3)
Zn1 Cl1 2.1944(14)
Zn1 Cl2 2.1993(15)
Zn2 N21 2.064(3)
Zn2 N23 2.089(3)
Zn2 Cl21 2.1879(14)
Zn2 Cl22 2.2136(12)
O1 N2 1.259(4)
O21 N22 1.262(4)
N1 C1 1.284(5)
N1 C2 1.482(5)
N2 C1 1.378(5)
N2 C3 1.499(6)
N3 C12 1.336(5)
N3 C8 1.345(5)
N21 C21 1.286(5)
N21 C22 1.490(5)
N22 C21 1.379(5)
N22 C23 1.506(5)
N23 C32 1.338(5)
N23 C28 1.361(5)
C1 C8 1.482(6)
C2 C5 1.527(7)
C2 C4 1.526(7)
C2 C3 1.554(6)
C3 C6 1.523(6)
C3 C7 1.527(7)
C4 H4A 0.9600
C4 H4B 0.9600
C4 H4C 0.9600
C5 H5A 0.9600
C5 H5B 0.9600
C5 H5C 0.9600
C6 H6A 0.9600
C6 H6B 0.9600
C6 H6C 0.9600
C7 H7A 0.9600
C7 H7B 0.9600
C7 H7C 0.9600
C8 C9 1.372(6)
C9 C10 1.392(7)
C9 H9 0.9300
C10 C11 1.361(7)
C10 H10 0.9300
C11 C12 1.392(6)
C11 H11 0.9300
C12 C13 1.491(6)
C13 H13A 0.9600
C13 H13B 0.9600
C13 H13C 0.9600
C21 C28 1.472(5)
C22 C24 1.503(6)
C22 C25 1.511(6)
C22 C23 1.548(6)
C23 C26 1.497(7)
C23 C27 1.514(7)
C24 H24A 0.9600
C24 H24B 0.9600
C24 H24C 0.9600
C25 H25A 0.9600
C25 H25B 0.9600
C25 H25C 0.9600
C26 H26A 0.9600
C26 H26B 0.9600
C26 H26C 0.9600
C27 H27A 0.9600
C27 H27B 0.9600
C27 H27C 0.9600
C28 C29 1.369(5)
C29 C30 1.387(6)
C29 H29 0.9300
C30 C31 1.365(6)
C30 H30 0.9300
C31 C32 1.389(5)
C31 H31 0.9300
C32 C33 1.504(6)
C33 H33A 0.9600
C33 H33B 0.9600
C33 H33C 0.9600

loop_
_geom_torsion_atom_site_label_1
_geom_torsion_atom_site_label_2
_geom_torsion_atom_site_label_3
_geom_torsion_atom_site_label_4
_geom_torsion
N3 Zn1 N1 C1 2.3(3)
Cl1 Zn1 N1 C1 109.8(3)
Cl2 Zn1 N1 C1 -104.7(3)
N3 Zn1 N1 C2 -172.0(4)
Cl1 Zn1 N1 C2 -64.5(4)
Cl2 Zn1 N1 C2 81.0(4)
N1 Zn1 N3 C12 180.0(4)
Cl1 Zn1 N3 C12 68.2(4)
Cl2 Zn1 N3 C12 -69.9(4)
N1 Zn1 N3 C8 -2.9(3)
Cl1 Zn1 N3 C8 -114.7(3)
Cl2 Zn1 N3 C8 107.1(3)
N23 Zn2 N21 C21 4.8(3)
Cl21 Zn2 N21 C21 116.7(3)
Cl22 Zn2 N21 C21 -104.6(3)
N23 Zn2 N21 C22 -177.0(4)
Cl21 Zn2 N21 C22 -65.0(4)
Cl22 Zn2 N21 C22 73.6(4)
N21 Zn2 N23 C32 175.6(4)
Cl21 Zn2 N23 C32 62.3(3)
Cl22 Zn2 N23 C32 -72.3(3)
N21 Zn2 N23 C28 -3.4(3)
Cl21 Zn2 N23 C28 -116.6(2)
Cl22 Zn2 N23 C28 108.7(2)
C2 N1 C1 N2 -6.1(5)
Zn1 N1 C1 N2 178.2(3)
C2 N1 C1 C8 174.2(4)
Zn1 N1 C1 C8 -1.5(5)
O1 N2 C1 N1 179.2(4)
C3 N2 C1 N1 -7.0(5)
O1 N2 C1 C8 -1.1(7)
C3 N2 C1 C8 172.6(4)
C1 N1 C2 C5 138.6(4)
Zn1 N1 C2 C5 -47.0(6)
C1 N1 C2 C4 -104.1(4)
Zn1 N1 C2 C4 70.3(5)
C1 N1 C2 C3 15.9(5)
Zn1 N1 C2 C3 -169.7(3)
O1 N2 C3 C6 -46.9(6)
C1 N2 C3 C6 139.1(4)
O1 N2 C3 C7 71.2(5)
C1 N2 C3 C7 -102.8(4)
O1 N2 C3 C2 -170.3(4)
C1 N2 C3 C2 15.7(5)
N1 C2 C3 N2 -18.0(4)
C5 C2 C3 N2 -137.1(4)
C4 C2 C3 N2 96.2(4)
N1 C2 C3 C6 -136.0(4)
C5 C2 C3 C6 105.0(6)
C4 C2 C3 C6 -21.7(6)
N1 C2 C3 C7 93.8(4)
C5 C2 C3 C7 -25.2(6)
C4 C2 C3 C7 -151.9(4)
C12 N3 C8 C9 1.5(7)
Zn1 N3 C8 C9 -175.8(3)
C12 N3 C8 C1 -179.8(4)
Zn1 N3 C8 C1 2.9(4)
N1 C1 C8 N3 -1.0(6)
N2 C1 C8 N3 179.4(4)
N1 C1 C8 C9 177.6(4)
N2 C1 C8 C9 -2.0(7)
N3 C8 C9 C10 -1.7(7)
C1 C8 C9 C10 179.8(4)
C8 C9 C10 C11 0.7(7)
C9 C10 C11 C12 0.6(8)
C8 N3 C12 C11 -0.2(6)
Zn1 N3 C12 C11 176.7(3)
C8 N3 C12 C13 179.7(4)
Zn1 N3 C12 C13 -3.4(6)
C10 C11 C12 N3 -0.8(7)
C10 C11 C12 C13 179.3(5)
C22 N21 C21 N22 -2.6(5)
Zn2 N21 C21 N22 176.0(2)
C22 N21 C21 C28 175.6(3)
Zn2 N21 C21 C28 -5.8(5)
O21 N22 C21 N21 -176.3(4)
C23 N22 C21 N21 4.6(5)
O21 N22 C21 C28 5.6(6)
C23 N22 C21 C28 -173.5(4)
C21 N21 C22 C24 122.8(5)
Zn2 N21 C22 C24 -55.5(6)
C21 N21 C22 C25 -121.7(4)
Zn2 N21 C22 C25 60.1(5)
C21 N21 C22 C23 -0.3(4)
Zn2 N21 C22 C23 -178.5(3)
O21 N22 C23 C26 54.4(6)
C21 N22 C23 C26 -126.5(5)
O21 N22 C23 C27 -64.2(6)
C21 N22 C23 C27 115.0(4)
O21 N22 C23 C22 176.5(4)
C21 N22 C23 C22 -4.4(4)
N21 C22 C23 C26 119.6(4)
C24 C22 C23 C26 3.4(6)
C25 C22 C23 C26 -125.4(5)
N21 C22 C23 N22 2.8(4)
C24 C22 C23 N22 -113.5(4)
C25 C22 C23 N22 117.8(4)
N21 C22 C23 C27 -111.3(4)
C24 C22 C23 C27 132.4(5)
C25 C22 C23 C27 3.7(6)
C32 N23 C28 C29 2.1(6)
Zn2 N23 C28 C29 -178.8(3)
C32 N23 C28 C21 -177.5(3)
Zn2 N23 C28 C21 1.5(4)
N21 C21 C28 N23 2.9(5)
N22 C21 C28 N23 -179.1(3)
N21 C21 C28 C29 -176.7(4)
N22 C21 C28 C29 1.3(6)
N23 C28 C29 C30 -3.0(6)
C21 C28 C29 C30 176.6(4)
C28 C29 C30 C31 2.3(6)
C29 C30 C31 C32 -0.9(6)
C28 N23 C32 C31 -0.6(6)
Zn2 N23 C32 C31 -179.5(3)
C28 N23 C32 C33 179.1(4)
Zn2 N23 C32 C33 0.2(6)
C30 C31 C32 N23 0.0(6)
C30 C31 C32 C33 -179.7(4)
